data_4129487
loop_
_publ_author_name
'Bag, Sukdev'
'Patra, Tuhin'
'Modak, Atanu'
'Deb, Arghya'
'Maity, Soham'
'Dutta, Uttam'
'Dey, Aniruddha'
'Kancherla, Rajesh'
'Maji, Arun'
'Hazra, Avijit'
'Bera, Milan'
'Maiti, Debabrata'

_publ_section_title
;
 Remote para-C-H Functionalization of Arenes by a D-Shaped Biphenyl
 Template-Based Assembly.
;
_journal_issue 37
_journal_name_full 'Journal of the American Chemical Society'
_journal_page_first 11888
_journal_page_last 11891
_journal_paper_doi 10.1021/jacs.5b06793
_journal_volume 137
_journal_year 2015
_chemical_formula_moiety 'C33 N O3 Si'
_chemical_formula_sum 'C33 H39 N O3 Si'
_chemical_formula_weight 525.74
_space_group_crystal_system triclinic
_space_group_IT_number 2
_space_group_name_Hall '-P 1'
_space_group_name_H-M_alt 'P -1'
_audit_creation_date 2015-06-16
_audit_creation_method
;
Olex2 1.2
(compiled 2015.01.26 svn.r3150 for OlexSys, GUI svn.r4998)
;
_cell_angle_alpha 94.02(6)
_cell_angle_beta 103.10(7)
_cell_angle_gamma 103.67(7)
_cell_formula_units_Z 2
_cell_length_a 7.820(5)
_cell_length_b 12.203(6)
_cell_length_c 16.271(12)
_cell_measurement_reflns_used 1614
_cell_measurement_temperature 100
_cell_measurement_theta_max 68.6
_cell_measurement_theta_min 7.1
_cell_volume 1456.9(17)
_computing_cell_refinement
;
CrystalClear-SM Expert 2.1 b28 (Rigaku, 2013)
;
_computing_data_collection
;
CrystalClear-SM Expert 2.1 b28 (Rigaku, 2013)
;
_computing_data_reduction
;
CrystalClear-SM Expert 2.1 b28 (Rigaku, 2013)
;
_computing_molecular_graphics 'Olex2 (Dolomanov et al., 2009)'
_computing_publication_material 'Olex2 (Dolomanov et al., 2009)'
_computing_structure_refinement 'ShelXL (Sheldrick, 2008)'
_diffrn_ambient_temperature 100
_diffrn_detector CCD
_diffrn_detector_area_resol_mean 28.5714
_diffrn_measured_fraction_theta_full 0.973
_diffrn_measured_fraction_theta_max 0.970
_diffrn_measurement_details
;
scan:
	Number of images: 180
	           Slice: -191.0000 - -11.0000
	     Image width: 1.0000
	        Exp time: 4.0000
	   Rotation axis: Omega
	           Omega: 0.0000
	           Kappa: 0.0000
	             Phi: -36.0000
	             XTD: 34.8646
	          2theta: -100.9119
scan:
	Number of images: 180
	           Slice: -122.0000 - 58.0000
	     Image width: 1.0000
	        Exp time: 4.0000
	   Rotation axis: Omega
	           Omega: 0.0000
	           Kappa: 0.0000
	             Phi: -108.0000
	             XTD: 34.8646
	          2theta: -31.9119
scan:
	Number of images: 124
	           Slice: -135.0000 - -11.0000
	     Image width: 1.0000
	        Exp time: 4.0000
	   Rotation axis: Omega
	           Omega: 0.0000
	           Kappa: 72.0000
	             Phi: -36.0000
	             XTD: 34.8646
	          2theta: -100.9119
scan:
	Number of images: 96
	           Slice: -107.0000 - -11.0000
	     Image width: 1.0000
	        Exp time: 4.0000
	   Rotation axis: Omega
	           Omega: 0.0000
	           Kappa: 72.0000
	             Phi: 108.0000
	             XTD: 34.8646
	          2theta: -100.9119
scan:
	Number of images: 86
	           Slice: -102.0000 - -16.0000
	     Image width: 1.0000
	        Exp time: 4.0000
	   Rotation axis: Omega
	           Omega: 0.0000
	           Kappa: 72.0000
	             Phi: -180.0000
	             XTD: 34.8646
	          2theta: -100.9119
scan:
	Number of images: 89
	           Slice: -104.0000 - -15.0000
	     Image width: 1.0000
	        Exp time: 4.0000
	   Rotation axis: Omega
	           Omega: 0.0000
	           Kappa: 72.0000
	             Phi: 36.0000
	             XTD: 34.8646
	          2theta: -100.9119
scan:
	Number of images: 88
	           Slice: -104.0000 - -16.0000
	     Image width: 1.0000
	        Exp time: 4.0000
	   Rotation axis: Omega
	           Omega: 0.0000
	           Kappa: 72.0000
	             Phi: -108.0000
	             XTD: 34.8646
	          2theta: -100.9119
scan:
	Number of images: 71
	           Slice: -66.0000 - 5.0000
	     Image width: 1.0000
	        Exp time: 4.0000
	   Rotation axis: Omega
	           Omega: 0.0000
	           Kappa: 72.0000
	             Phi: -108.0000
	             XTD: 34.8646
	          2theta: -31.9119
scan:
	Number of images: 49
	           Slice: -60.0000 - -11.0000
	     Image width: 1.0000
	        Exp time: 4.0000
	   Rotation axis: Omega
	           Omega: 0.0000
	           Kappa: -72.0000
	             Phi: 108.0000
	             XTD: 34.8646
	          2theta: -31.9119
scan:
	Number of images: 99
	           Slice: -176.0000 - -77.0000
	     Image width: 1.0000
	        Exp time: 4.0000
	   Rotation axis: Omega
	           Omega: 0.0000
	           Kappa: -72.0000
	             Phi: 108.0000
	             XTD: 34.8646
	          2theta: -100.9119
scan:
	Number of images: 113
	           Slice: -189.0000 - -76.0000
	     Image width: 1.0000
	        Exp time: 4.0000
	   Rotation axis: Omega
	           Omega: 0.0000
	           Kappa: -72.0000
	             Phi: -180.0000
	             XTD: 34.8646
	          2theta: -100.9119
scan:
	Number of images: 30
	           Slice: -191.0000 - -161.0000
	     Image width: 1.0000
	        Exp time: 4.0000
	   Rotation axis: Omega
	           Omega: 0.0000
	           Kappa: -72.0000
	             Phi: -108.0000
	             XTD: 34.8646
	          2theta: -100.9119
scan:
	Number of images: 30
	           Slice: -30.0000 - 0.0000
	     Image width: 1.0000
	        Exp time: 4.0000
	   Rotation axis: Omega
	           Omega: 0.0000
	           Kappa: -72.0000
	             Phi: -36.0000
	             XTD: 34.8646
	          2theta: -31.9119
scan:
	Number of images: 30
	           Slice: -191.0000 - -161.0000
	     Image width: 1.0000
	        Exp time: 4.0000
	   Rotation axis: Omega
	           Omega: 0.0000
	           Kappa: -72.0000
	             Phi: -36.0000
	             XTD: 34.8646
	          2theta: -100.9119
scan:
	Number of images: 30
	           Slice: -187.0000 - -157.0000
	     Image width: 1.0000
	        Exp time: 4.0000
	   Rotation axis: Omega
	           Omega: 0.0000
	           Kappa: -72.0000
	             Phi: 36.0000
	             XTD: 34.8646
	          2theta: -100.9119
scan:
	Number of images: 180
	           Slice: -191.0000 - -11.0000
	     Image width: 1.0000
	        Exp time: 4.0000
	   Rotation axis: Omega
	           Omega: 0.0000
	           Kappa: 0.0000
	             Phi: 36.0000
	             XTD: 34.8646
	          2theta: -100.9119
scan:
	Number of images: 124
	           Slice: -66.0000 - 58.0000
	     Image width: 1.0000
	        Exp time: 4.0000
	   Rotation axis: Omega
	           Omega: 0.0000
	           Kappa: 72.0000
	             Phi: 36.0000
	             XTD: 34.8646
	          2theta: -31.9119
;
_diffrn_measurement_device
;
AFC12 (Right): Kappa 3 circle
;
_diffrn_measurement_device_type
;
Rigaku Saturn724+ (4x4 bin mode)
;
_diffrn_measurement_method 'profile data from \w-scans'
_diffrn_measurement_specimen_support Fiber
_diffrn_orient_matrix_type XPlain
_diffrn_orient_matrix_UB_11 -0.129619
_diffrn_orient_matrix_UB_12 0.037232
_diffrn_orient_matrix_UB_13 0.002428
_diffrn_orient_matrix_UB_21 -0.021770
_diffrn_orient_matrix_UB_22 -0.008797
_diffrn_orient_matrix_UB_23 -0.081764
_diffrn_orient_matrix_UB_31 0.125852
_diffrn_orient_matrix_UB_32 -0.100762
_diffrn_orient_matrix_UB_33 -0.003247
_diffrn_radiation_monochromator Confocal
_diffrn_radiation_type CuK\a
_diffrn_radiation_wavelength 1.54187
_diffrn_reflns_av_R_equivalents 0.0821
_diffrn_reflns_av_unetI/netI 0.0589
_diffrn_reflns_Laue_measured_fraction_full 0.973
_diffrn_reflns_Laue_measured_fraction_max 0.970
_diffrn_reflns_limit_h_max 9
_diffrn_reflns_limit_h_min -7
_diffrn_reflns_limit_k_max 14
_diffrn_reflns_limit_k_min -14
_diffrn_reflns_limit_l_max 19
_diffrn_reflns_limit_l_min -19
_diffrn_reflns_number 15791
_diffrn_reflns_point_group_measured_fraction_full 0.973
_diffrn_reflns_point_group_measured_fraction_max 0.970
_diffrn_reflns_theta_full 67.687
_diffrn_reflns_theta_max 68.570
_diffrn_reflns_theta_min 7.141
_diffrn_source MicroMax003_Cu
_diffrn_source_current 0.6
_diffrn_source_power 0.0
_diffrn_source_voltage 50.0
_exptl_absorpt_coefficient_mu 0.967
_exptl_absorpt_correction_T_max 1.000
_exptl_absorpt_correction_T_min 0.610
_exptl_absorpt_correction_type numerical
_exptl_crystal_colour Colorless
_exptl_crystal_density_diffrn 1.198
_exptl_crystal_description Prism
_exptl_crystal_F_000 564
_exptl_crystal_size_max 0.32
_exptl_crystal_size_mid 0.1
_exptl_crystal_size_min 0.05
_refine_diff_density_max 0.841
_refine_diff_density_min -0.795
_refine_diff_density_rms 0.116
_refine_ls_extinction_method none
_refine_ls_goodness_of_fit_ref 1.630
_refine_ls_hydrogen_treatment undef
_refine_ls_matrix_type full
_refine_ls_number_parameters 343
_refine_ls_number_reflns 5219
_refine_ls_number_restraints 0
_refine_ls_restrained_S_all 1.630
_refine_ls_R_factor_all 0.1589
_refine_ls_R_factor_gt 0.1457
_refine_ls_shift/su_max 0.000
_refine_ls_shift/su_mean 0.000
_refine_ls_structure_factor_coef Fsqd
_refine_ls_weighting_details
;
 w=1/[\s^2^(Fo^2^)+(0.2000P)^2^]
 where P=(Fo^2^+2Fc^2^)/3
;
_refine_ls_weighting_scheme calc
_refine_ls_wR_factor_gt 0.4045
_refine_ls_wR_factor_ref 0.4279
_reflns_Friedel_coverage 0.000
_reflns_number_gt 4186
_reflns_number_total 5219
_reflns_shell_number_unique_all 5219
_reflns_threshold_expression 'I > 2\s(I)'
_cod_data_source_file ja5b06793_si_004.cif
_cod_data_source_block shelxl
_cod_depositor_comments
;
The following automatic conversions were performed:

data item '_exptl_absorpt_correction_type' value 'Numerical' was
changed to 'numerical' in accordance with the
/home/saulius/struct/COD-crude-data/automatic-downloads/DataCite-retrospective/ACS/depositions/lib/dictionaries/cif_core.dic
dictionary named 'cif_core.dic' version 2.4.2 last updated on
2011-04-26.

Automatic conversion script
Id: cif_fix_values 6909 2019-04-08 15:41:33Z antanas 
;
_cod_database_code 4129487
_shelxl_version_number 2012-9
_shelx_space_group_comment
;
The symmetry employed for this shelxl refinement is uniquely defined
by the following loop, which should always be used as a source of
symmetry information in preference to the above space-group names.
They are only intended as comments.
;
_shelx_estimated_absorpt_t_max 0.953
_shelx_estimated_absorpt_t_min 0.747
_olex2_refinement_description
;
;
_olex2_submission_special_instructions 'No special instructions were received'

loop_
_space_group_symop_operation_xyz
'x, y, z'
'-x, -y, -z'

loop_
_atom_site_label
_atom_site_type_symbol
_atom_site_fract_x
_atom_site_fract_y
_atom_site_fract_z
_atom_site_U_iso_or_equiv
_atom_site_adp_type
_atom_site_occupancy
_atom_site_site_symmetry_order
_atom_site_calc_flag
Si1 Si -0.12796(18) 0.61383(11) 0.79299(9) 0.0482(5) Uani 1 1 d
O3 O 0.7571(5) 0.7841(3) 0.4230(3) 0.0609(10) Uani 1 1 d
O11 O 0.6861(6) 0.9402(4) 0.4697(3) 0.0756(13) Uani 1 1 d
O13 O -0.0918(5) 0.7531(3) 0.8151(2) 0.0502(9) Uani 1 1 d
N4 N -0.1275(6) 1.2428(4) 0.9538(3) 0.0555(11) Uani 1 1 d
C5 C -0.4750(6) 1.1493(4) 0.9062(3) 0.0425(10) Uani 1 1 d
C6 C -0.5863(7) 1.2207(4) 0.9171(3) 0.0474(11) Uani 1 1 d
C7 C -0.4295(6) 0.9617(4) 0.8518(3) 0.0412(10) Uani 1 1 d
C8 C -0.7728(7) 1.1812(4) 0.8878(3) 0.0500(12) Uani 1 1 d
C9 C -0.7346(6) 0.9979(4) 0.8342(3) 0.0464(11) Uani 1 1 d
C10 C -0.5473(6) 1.0371(4) 0.8637(3) 0.0411(10) Uani 1 1 d
C12 C -0.2100(6) 0.8177(4) 0.8256(3) 0.0422(10) Uani 1 1 d
C14 C -0.2828(6) 1.1981(4) 0.9328(3) 0.0445(11) Uani 1 1 d
C15 C -0.2930(6) 0.9465(4) 0.9183(3) 0.0430(10) Uani 1 1 d
C16 C 0.0823(8) 0.5848(4) 0.8562(3) 0.0535(12) Uani 1 1 d
C17 C -0.8483(7) 1.0702(4) 0.8459(3) 0.0497(12) Uani 1 1 d
C18 C -0.4541(7) 0.9033(4) 0.7714(3) 0.0510(12) Uani 1 1 d
C19 C -0.3432(7) 0.8310(4) 0.7585(3) 0.0507(12) Uani 1 1 d
C20 C -0.3076(7) 0.5481(4) 0.9215(3) 0.0545(12) Uani 1 1 d
C21 C -0.1684(8) 0.5748(5) 0.6735(4) 0.0603(14) Uani 1 1 d
C22 C 0.6629(8) 0.8386(5) 0.4615(4) 0.0609(14) Uani 1 1 d
C23 C -0.0166(8) 0.6327(5) 0.6365(4) 0.0596(14) Uani 1 1 d
C24 C 0.2596(7) 0.6732(4) 0.8519(4) 0.0536(12) Uani 1 1 d
C25 C 1.0040(8) 0.7951(5) 0.3545(4) 0.0614(14) Uani 1 1 d
C26 C -0.3433(7) 0.5446(5) 0.8247(4) 0.0585(13) Uani 1 1 d
C27 C 0.2698(8) 0.7361(5) 0.5680(3) 0.0553(13) Uani 1 1 d
C28 C 0.1579(8) 0.8009(5) 0.5930(4) 0.0615(14) Uani 1 1 d
C29 C 0.5261(8) 0.7561(5) 0.4959(4) 0.0597(14) Uani 1 1 d
C30 C 0.2384(9) 0.6213(5) 0.5758(4) 0.0664(15) Uani 1 1 d
C31 C 0.4175(8) 0.8013(5) 0.5321(4) 0.0617(14) Uani 1 1 d
C32 C 0.0115(8) 0.7472(5) 0.6274(4) 0.0644(15) Uani 1 1 d
C33 C 1.1762(9) 0.8736(5) 0.3384(4) 0.0659(15) Uani 1 1 d
C34 C 0.0987(9) 0.4625(5) 0.8344(4) 0.0681(16) Uani 1 1 d
C35 C -0.4419(9) 0.4252(5) 0.7797(5) 0.0732(17) Uani 1 1 d
C36 C 0.8984(9) 0.8641(5) 0.3920(4) 0.0689(16) Uani 1 1 d
C37 C 0.0984(9) 0.5695(5) 0.6098(4) 0.0683(16) Uani 1 1 d
C38 C 1.2759(10) 0.8099(6) 0.2923(4) 0.0727(17) Uani 1 1 d
C39 C -0.1845(6) 0.8742(4) 0.9066(3) 0.0441(10) Uani 1 1 d

loop_
_atom_site_aniso_label
_atom_site_aniso_U_11
_atom_site_aniso_U_22
_atom_site_aniso_U_33
_atom_site_aniso_U_23
_atom_site_aniso_U_13
_atom_site_aniso_U_12
Si1 0.0444(9) 0.0427(8) 0.0580(9) 0.0114(6) 0.0175(6) 0.0063(6)
O3 0.055(2) 0.062(2) 0.068(2) 0.0103(17) 0.0217(18) 0.0133(18)
O11 0.072(3) 0.062(3) 0.098(3) 0.011(2) 0.036(2) 0.012(2)
O13 0.0426(19) 0.0473(18) 0.065(2) 0.0103(15) 0.0194(15) 0.0126(14)
N4 0.051(3) 0.049(2) 0.068(3) 0.0101(19) 0.019(2) 0.011(2)
C5 0.035(2) 0.042(2) 0.054(3) 0.0158(19) 0.0161(19) 0.0116(18)
C6 0.042(3) 0.050(3) 0.058(3) 0.018(2) 0.019(2) 0.016(2)
C7 0.036(2) 0.044(2) 0.045(2) 0.0138(17) 0.0108(18) 0.0106(18)
C8 0.042(3) 0.053(3) 0.062(3) 0.025(2) 0.018(2) 0.016(2)
C9 0.039(3) 0.047(2) 0.055(3) 0.017(2) 0.013(2) 0.0110(19)
C10 0.036(2) 0.043(2) 0.048(2) 0.0152(17) 0.0150(18) 0.0119(18)
C12 0.035(2) 0.043(2) 0.051(2) 0.0117(18) 0.0133(18) 0.0088(18)
C14 0.033(3) 0.043(2) 0.059(3) 0.0182(19) 0.013(2) 0.0084(19)
C15 0.038(2) 0.040(2) 0.050(2) 0.0105(18) 0.0105(19) 0.0080(18)
C16 0.058(3) 0.042(2) 0.062(3) 0.011(2) 0.020(2) 0.010(2)
C17 0.042(3) 0.051(3) 0.060(3) 0.022(2) 0.015(2) 0.015(2)
C18 0.040(3) 0.051(3) 0.061(3) 0.007(2) 0.011(2) 0.013(2)
C19 0.043(3) 0.057(3) 0.050(3) 0.008(2) 0.006(2) 0.012(2)
C20 0.051(3) 0.056(3) 0.060(3) 0.015(2) 0.023(2) 0.008(2)
C21 0.052(3) 0.062(3) 0.062(3) 0.010(2) 0.021(2) -0.001(2)
C22 0.063(4) 0.057(3) 0.059(3) 0.010(2) 0.016(3) 0.008(3)
C23 0.056(3) 0.058(3) 0.057(3) 0.005(2) 0.015(2) 0.000(2)
C24 0.045(3) 0.051(3) 0.071(3) 0.018(2) 0.022(2) 0.014(2)
C25 0.055(3) 0.067(3) 0.063(3) 0.017(3) 0.019(3) 0.013(3)
C26 0.042(3) 0.064(3) 0.064(3) 0.010(2) 0.012(2) 0.003(2)
C27 0.055(3) 0.057(3) 0.048(3) 0.009(2) 0.009(2) 0.006(2)
C28 0.052(3) 0.068(3) 0.058(3) 0.010(2) 0.012(2) 0.005(3)
C29 0.057(3) 0.059(3) 0.059(3) 0.009(2) 0.016(2) 0.006(3)
C30 0.063(4) 0.068(4) 0.063(3) 0.011(3) 0.016(3) 0.004(3)
C31 0.058(3) 0.070(3) 0.054(3) 0.010(2) 0.017(2) 0.007(3)
C32 0.059(4) 0.071(3) 0.051(3) 0.014(2) 0.008(2) -0.004(3)
C33 0.073(4) 0.064(3) 0.065(3) 0.014(3) 0.020(3) 0.022(3)
C34 0.079(4) 0.043(3) 0.088(4) 0.013(3) 0.028(3) 0.017(3)
C35 0.066(4) 0.063(3) 0.082(4) 0.012(3) 0.023(3) -0.005(3)
C36 0.068(4) 0.065(3) 0.076(4) 0.019(3) 0.031(3) 0.007(3)
C37 0.077(4) 0.066(3) 0.060(3) 0.004(3) 0.024(3) 0.011(3)
C38 0.071(4) 0.083(4) 0.070(4) 0.018(3) 0.030(3) 0.017(3)
C39 0.037(2) 0.041(2) 0.055(3) 0.0127(19) 0.0131(19) 0.0079(18)

loop_
_atom_type_symbol
_atom_type_description
_atom_type_scat_dispersion_real
_atom_type_scat_dispersion_imag
_atom_type_scat_source
C C 0.0181 0.0091 'International Tables Vol C Tables 4.2.6.8 and 6.1.1.4'
H H 0.0000 0.0000 'International Tables Vol C Tables 4.2.6.8 and 6.1.1.4'
N N 0.0311 0.0180 'International Tables Vol C Tables 4.2.6.8 and 6.1.1.4'
O O 0.0492 0.0322 'International Tables Vol C Tables 4.2.6.8 and 6.1.1.4'
Si Si 0.2541 0.3302 'International Tables Vol C Tables 4.2.6.8 and 6.1.1.4'

loop_
_geom_angle_atom_site_label_1
_geom_angle_atom_site_label_2
_geom_angle_atom_site_label_3
_geom_angle
O13 Si1 C16 103.5(2)
O13 Si1 C21 109.4(2)
O13 Si1 C26 107.2(2)
C16 Si1 C21 113.5(3)
C16 Si1 C26 114.8(3)
C26 Si1 C21 108.1(3)
C22 O3 C36 112.1(4)
C12 O13 Si1 130.5(3)
C6 C5 C10 121.9(4)
C6 C5 C14 117.0(4)
C10 C5 C14 120.9(4)
C8 C6 C5 120.0(5)
C15 C7 C10 122.4(4)
C18 C7 C10 119.5(4)
C18 C7 C15 118.1(4)
C6 C8 C17 119.4(5)
C10 C9 C17 120.3(4)
C5 C10 C7 121.9(4)
C9 C10 C5 117.9(4)
C9 C10 C7 120.2(4)
O13 C12 C19 121.9(4)
O13 C12 C39 117.4(4)
C19 C12 C39 120.6(5)
N4 C14 C5 176.8(5)
C39 C15 C7 121.9(4)
C24 C16 Si1 113.3(3)
C34 C16 Si1 113.9(4)
C34 C16 C24 109.8(5)
C8 C17 C9 120.6(5)
C7 C18 C19 120.4(5)
C12 C19 C18 119.9(5)
C23 C21 Si1 114.8(4)
O3 C22 C29 111.1(5)
O11 C22 O3 124.2(5)
O11 C22 C29 124.7(6)
C32 C23 C21 120.1(6)
C32 C23 C37 119.8(5)
C37 C23 C21 120.1(5)
C36 C25 C33 110.4(5)
C20 C26 Si1 111.0(4)
C35 C26 Si1 115.3(4)
C35 C26 C20 111.2(5)
C28 C27 C31 114.6(5)
C30 C27 C28 120.9(5)
C30 C27 C31 124.4(6)
C27 C28 C32 119.5(5)
C31 C29 C22 116.1(5)
C27 C30 C37 119.7(6)
C29 C31 C27 125.3(5)
C23 C32 C28 119.2(6)
C38 C33 C25 112.5(5)
C25 C36 O3 107.9(5)
C30 C37 C23 120.9(6)
C15 C39 C12 119.0(4)

loop_
_geom_bond_atom_site_label_1
_geom_bond_atom_site_label_2
_geom_bond_distance
Si1 O13 1.654(4)
Si1 C16 1.857(6)
Si1 C21 1.904(6)
Si1 C26 1.897(6)
O3 C22 1.326(7)
O3 C36 1.496(7)
O11 C22 1.203(7)
O13 C12 1.380(6)
N4 C14 1.168(6)
C5 C6 1.398(6)
C5 C10 1.413(7)
C5 C14 1.430(7)
C6 C8 1.381(7)
C7 C10 1.480(6)
C7 C15 1.393(6)
C7 C18 1.395(7)
C8 C17 1.399(7)
C9 C10 1.387(7)
C9 C17 1.424(7)
C12 C19 1.375(7)
C12 C39 1.392(7)
C15 C39 1.391(6)
C16 C24 1.561(7)
C16 C34 1.551(7)
C18 C19 1.412(7)
C20 C26 1.531(8)
C21 C23 1.503(8)
C22 C29 1.520(8)
C23 C32 1.386(8)
C23 C37 1.432(9)
C25 C33 1.543(8)
C25 C36 1.500(9)
C26 C35 1.523(8)
C27 C28 1.414(8)
C27 C30 1.384(8)
C27 C31 1.499(8)
C28 C32 1.429(8)
C29 C31 1.333(8)
C30 C37 1.379(9)
C33 C38 1.498(9)

loop_
_geom_torsion_atom_site_label_1
_geom_torsion_atom_site_label_2
_geom_torsion_atom_site_label_3
_geom_torsion_atom_site_label_4
_geom_torsion
Si1 O13 C12 C19 -69.8(6)
Si1 O13 C12 C39 113.2(4)
Si1 C21 C23 C32 -73.1(7)
Si1 C21 C23 C37 107.5(6)
O3 C22 C29 C31 -176.7(5)
O11 C22 C29 C31 4.8(9)
O13 Si1 C16 C24 -43.2(4)
O13 Si1 C16 C34 -169.6(4)
O13 Si1 C26 C20 -75.7(4)
O13 Si1 C26 C35 156.8(4)
O13 C12 C19 C18 -176.3(4)
O13 C12 C39 C15 175.6(4)
C5 C6 C8 C17 -1.2(7)
C6 C5 C10 C7 179.7(4)
C6 C5 C10 C9 -1.4(6)
C6 C8 C17 C9 0.7(7)
C7 C15 C39 C12 1.7(7)
C7 C18 C19 C12 0.0(7)
C10 C5 C6 C8 1.6(7)
C10 C7 C15 C39 179.2(4)
C10 C7 C18 C19 179.9(4)
C10 C9 C17 C8 -0.5(7)
C14 C5 C6 C8 175.9(4)
C14 C5 C10 C7 5.6(6)
C14 C5 C10 C9 -175.5(4)
C15 C7 C10 C5 48.6(6)
C15 C7 C10 C9 -130.3(5)
C15 C7 C18 C19 0.1(7)
C16 Si1 O13 C12 -143.4(4)
C16 Si1 C26 C20 38.7(5)
C16 Si1 C26 C35 -88.9(5)
C17 C9 C10 C5 0.8(6)
C17 C9 C10 C7 179.8(4)
C18 C7 C10 C5 -131.2(5)
C18 C7 C10 C9 49.9(6)
C18 C7 C15 C39 -1.0(7)
C19 C12 C39 C15 -1.5(7)
C21 Si1 O13 C12 95.3(4)
C21 Si1 C16 C24 75.3(4)
C21 Si1 C16 C34 -51.1(5)
C21 Si1 C26 C20 166.5(4)
C21 Si1 C26 C35 38.9(5)
C21 C23 C32 C28 179.3(5)
C21 C23 C37 C30 180.0(5)
C22 O3 C36 C25 176.6(5)
C22 C29 C31 C27 178.3(5)
C26 Si1 O13 C12 -21.7(5)
C26 Si1 C16 C24 -159.7(4)
C26 Si1 C16 C34 73.9(5)
C27 C28 C32 C23 0.7(8)
C27 C30 C37 C23 0.7(9)
C28 C27 C30 C37 -1.3(9)
C28 C27 C31 C29 -172.2(6)
C30 C27 C28 C32 0.6(8)
C30 C27 C31 C29 6.6(9)
C31 C27 C28 C32 179.4(5)
C31 C27 C30 C37 -180.0(5)
C32 C23 C37 C30 0.6(9)
C33 C25 C36 O3 -168.2(4)
C36 O3 C22 O11 1.0(8)
C36 O3 C22 C29 -177.5(4)
C36 C25 C33 C38 -173.9(5)
C37 C23 C32 C28 -1.3(8)
C39 C12 C19 C18 0.6(7)
